data_4102568
loop_
_publ_author_name
'Tao Liu'
'Yan-Juan Zhang'
'Shinji Kanegawa'
'Osamu Sato'

_publ_section_title
;
 Photoinduced Metal-to-Metal Charge Transfer toward Single-Chain Magnet
;
_journal_name_full 'Journal of the American Chemical Society'
_journal_page_first 8250
_journal_page_last 8251
_journal_paper_doi 10.1021/ja1027953
_journal_volume 132
_journal_year 2010
_chemical_formula_sum 'C38 H32 Co Fe2 N14 O4'
_chemical_formula_weight 919.41
_chemical_name_systematic
; 
 ? 
;
_space_group_IT_number 12
_symmetry_cell_setting monoclinic
_symmetry_space_group_name_Hall '-C 2y'
_symmetry_space_group_name_H-M 'C 1 2/m 1'
_atom_sites_solution_hydrogens geom
_atom_sites_solution_primary direct
_atom_sites_solution_secondary difmap
_audit_creation_method SHELXL-97
_cell_angle_alpha 90.00
_cell_angle_beta 113.70(3)
_cell_angle_gamma 90.00
_cell_formula_units_Z 2
_cell_length_a 11.134(2)
_cell_length_b 28.383(6)
_cell_length_c 6.6499(13)
_cell_measurement_reflns_used 2174
_cell_measurement_temperature 173(2)
_cell_measurement_theta_max 27.4835
_cell_measurement_theta_min 3.2130
_cell_volume 1924.2(8)
_computing_structure_refinement 'SHELXL-97 (Sheldrick, 1997)'
_computing_structure_solution 'SHELXS-97 (Sheldrick, 1990)'
_diffrn_ambient_temperature 173(2)
_diffrn_detector_area_resol_mean 28.5714
_diffrn_measured_fraction_theta_full 0.998
_diffrn_measured_fraction_theta_max 0.998
_diffrn_measurement_device_type Molybdenum
_diffrn_measurement_method dtprofit.ref
_diffrn_radiation_monochromator graphite
_diffrn_radiation_source 'fine-focus sealed tube'
_diffrn_radiation_type MoK\a
_diffrn_radiation_wavelength 0.71073
_diffrn_reflns_av_R_equivalents 0.0712
_diffrn_reflns_av_sigmaI/netI 0.0429
_diffrn_reflns_limit_h_max 14
_diffrn_reflns_limit_h_min -14
_diffrn_reflns_limit_k_max 36
_diffrn_reflns_limit_k_min -36
_diffrn_reflns_limit_l_max 8
_diffrn_reflns_limit_l_min -8
_diffrn_reflns_number 15873
_diffrn_reflns_theta_full 27.50
_diffrn_reflns_theta_max 27.50
_diffrn_reflns_theta_min 3.21
_exptl_absorpt_coefficient_mu 1.232
_exptl_absorpt_correction_T_max 1.0000
_exptl_absorpt_correction_T_min 0.9103
_exptl_absorpt_correction_type multi-scan
_exptl_crystal_colour 'black red'
_exptl_crystal_density_diffrn 1.587
_exptl_crystal_density_method 'not measured'
_exptl_crystal_description block
_exptl_crystal_F_000 938
_exptl_crystal_size_max 0.20
_exptl_crystal_size_mid 0.20
_exptl_crystal_size_min 0.10
_refine_diff_density_max 0.621
_refine_diff_density_min -0.427
_refine_diff_density_rms 0.092
_refine_ls_extinction_method none
_refine_ls_goodness_of_fit_ref 1.078
_refine_ls_hydrogen_treatment constr
_refine_ls_matrix_type full
_refine_ls_number_parameters 162
_refine_ls_number_reflns 2268
_refine_ls_number_restraints 0
_refine_ls_restrained_S_all 1.078
_refine_ls_R_factor_all 0.0776
_refine_ls_R_factor_gt 0.0687
_refine_ls_shift/su_max 0.000
_refine_ls_shift/su_mean 0.000
_refine_ls_structure_factor_coef Fsqd
_refine_ls_weighting_details 'calc w=1/[\s^2^(Fo^2^)+(0.0484P)^2^+12.5368P] where P=(Fo^2^+2Fc^2^)/3'
_refine_ls_weighting_scheme calc
_refine_ls_wR_factor_gt 0.1398
_refine_ls_wR_factor_ref 0.1452
_reflns_number_gt 2075
_reflns_number_total 2268
_reflns_threshold_expression >2sigma(I)
_cod_data_source_file ja1027953_si_003.cif
_cod_data_source_block 2
_cod_depositor_comments
;
The following automatic conversions were performed:

'_exptl_absorpt_correction_type' value 'Multi-scan' changed to
'multi-scan' according to the built-in table from CIF Core dictionary
named 'cif_core.dic' version 2.4.1 from 2010-06-29.

Automatic conversion script
Id: cif_fix_values 1715 2011-07-08 13:25:40Z adriana 
;
_cod_original_cell_volume 1924.2(7)
_cod_database_code 4102568

loop_
_symmetry_equiv_pos_as_xyz
'x, y, z'
'-x, y, -z'
'x+1/2, y+1/2, z'
'-x+1/2, y+1/2, -z'
'-x, -y, -z'
'x, -y, z'
'-x+1/2, -y+1/2, -z'
'x+1/2, -y+1/2, z'

loop_
_atom_site_label
_atom_site_type_symbol
_atom_site_fract_x
_atom_site_fract_y
_atom_site_fract_z
_atom_site_U_iso_or_equiv
_atom_site_adp_type
_atom_site_occupancy
_atom_site_symmetry_multiplicity
_atom_site_calc_flag
_atom_site_refinement_flags
_atom_site_disorder_assembly
_atom_site_disorder_group
Co1 Co 0.0000 0.0000 0.0000 0.0188(2) Uani 1 4 d S . .
Fe1 Fe 0.0000 0.12667(3) 0.5000 0.0264(2) Uani 1 2 d S . .
O1A O 0.0156(11) 0.3982(9) 0.268(2) 0.134(8) Uani 0.52(2) 1 d P A 1
O1B O -0.035(2) 0.3654(5) 0.346(2) 0.138(12) Uani 0.48(2) 1 d P A 2
C8 C 0.2846(9) 0.0139(3) 0.1799(15) 0.044(3) Uani 0.50 1 d P . .
N1 N 0.0614(3) 0.17971(12) 0.3709(5) 0.0303(8) Uani 1 1 d . . .
C5 C 0.1291(4) 0.17601(16) 0.2452(7) 0.0358(10) Uani 1 1 d . . .
H5 H 0.1494 0.1456 0.2084 0.043 Uiso 1 1 calc R . .
C4 C 0.1705(5) 0.21518(17) 0.1671(8) 0.0435(11) Uani 1 1 d . . .
H4 H 0.2194 0.2116 0.0794 0.052 Uiso 1 1 calc R . .
C3 C 0.1402(5) 0.25956(16) 0.2178(8) 0.0457(12) Uani 1 1 d . . .
H3 H 0.1666 0.2868 0.1633 0.055 Uiso 1 1 calc R . .
C2 C 0.0710(5) 0.26388(15) 0.3485(7) 0.0413(11) Uani 1 1 d . . .
H2 H 0.0486 0.2941 0.3843 0.050 Uiso 1 1 calc R . .
C1 C 0.0346(4) 0.22331(14) 0.4269(6) 0.0318(9) Uani 1 1 d . . .
C6 C 0.0432(4) 0.07815(14) 0.3421(6) 0.0275(8) Uani 1 1 d . . .
N2 N 0.0521(4) 0.04894(11) 0.2295(6) 0.0301(8) Uani 1 1 d . . .
C7 C -0.1706(5) 0.12619(14) 0.2547(7) 0.0318(9) Uani 1 1 d . . .
N3 N -0.2692(4) 0.12642(14) 0.1041(7) 0.0492(11) Uani 1 1 d . . .
N4 N 0.1815(5) 0.0000 -0.0025(7) 0.0297(10) Uani 1 2 d S . .
C12 C 0.1995(6) 0.0000 -0.1890(10) 0.0330(13) Uani 1 2 d S . .
H12 H 0.1248 0.0000 -0.3246 0.040 Uiso 1 2 calc SR . .
C11 C 0.3226(6) 0.0000 -0.1926(10) 0.0357(14) Uani 1 2 d S . .
H11 H 0.3304 0.0000 -0.3297 0.043 Uiso 1 2 calc SR . .
C10 C 0.4335(7) 0.0000 -0.0021(11) 0.054(2) Uani 1 2 d S . .
C9 C 0.4115(9) 0.0166(3) 0.1887(14) 0.041(2) Uani 0.50 1 d P . .

loop_
_atom_site_aniso_label
_atom_site_aniso_U_11
_atom_site_aniso_U_22
_atom_site_aniso_U_33
_atom_site_aniso_U_23
_atom_site_aniso_U_13
_atom_site_aniso_U_12
Co1 0.0281(5) 0.0131(5) 0.0216(5) 0.000 0.0166(4) 0.000
Fe1 0.0369(5) 0.0197(4) 0.0248(4) 0.000 0.0146(4) 0.000
O1A 0.071(7) 0.24(2) 0.073(7) 0.029(10) 0.014(6) -0.012(9)
O1B 0.21(2) 0.069(9) 0.080(9) 0.001(7) -0.004(11) 0.065(11)
C8 0.045(5) 0.053(7) 0.038(4) 0.002(4) 0.022(4) 0.013(4)
N1 0.041(2) 0.0263(17) 0.0225(16) -0.0017(13) 0.0115(15) -0.0053(14)
C5 0.044(3) 0.034(2) 0.033(2) -0.0023(18) 0.019(2) -0.0093(19)
C4 0.051(3) 0.043(3) 0.038(2) -0.001(2) 0.019(2) -0.017(2)
C3 0.061(3) 0.031(2) 0.042(3) 0.007(2) 0.018(2) -0.017(2)
C2 0.051(3) 0.025(2) 0.038(2) 0.0003(18) 0.008(2) -0.0073(19)
C1 0.041(2) 0.025(2) 0.0221(18) 0.0001(16) 0.0047(17) -0.0023(17)
C6 0.033(2) 0.0235(19) 0.0295(19) 0.0048(16) 0.0163(17) -0.0038(16)
N2 0.043(2) 0.0239(16) 0.0342(18) 0.0006(14) 0.0266(16) -0.0017(15)
C7 0.042(2) 0.0211(19) 0.033(2) -0.0013(16) 0.016(2) 0.0022(17)
N3 0.051(3) 0.038(2) 0.047(2) -0.0036(18) 0.008(2) 0.0022(19)
N4 0.035(3) 0.037(3) 0.021(2) 0.000 0.016(2) 0.000
C12 0.034(3) 0.037(3) 0.030(3) 0.000 0.015(3) 0.000
C11 0.042(4) 0.040(3) 0.030(3) 0.000 0.019(3) 0.000
C10 0.035(4) 0.100(6) 0.031(3) 0.000 0.016(3) 0.000
C9 0.034(4) 0.056(6) 0.034(4) -0.002(4) 0.013(4) 0.011(4)

loop_
_atom_type_symbol
_atom_type_description
_atom_type_scat_dispersion_real
_atom_type_scat_dispersion_imag
_atom_type_scat_source
C C 0.0033 0.0016 'International Tables Vol C Tables 4.2.6.8 and 6.1.1.4'
H H 0.0000 0.0000 'International Tables Vol C Tables 4.2.6.8 and 6.1.1.4'
Co Co 0.3494 0.9721 'International Tables Vol C Tables 4.2.6.8 and 6.1.1.4'
Fe Fe 0.3463 0.8444 'International Tables Vol C Tables 4.2.6.8 and 6.1.1.4'
N N 0.0061 0.0033 'International Tables Vol C Tables 4.2.6.8 and 6.1.1.4'
O O 0.0106 0.0060 'International Tables Vol C Tables 4.2.6.8 and 6.1.1.4'

loop_
_geom_angle_atom_site_label_1
_geom_angle_atom_site_label_2
_geom_angle_atom_site_label_3
_geom_angle
_geom_angle_site_symmetry_1
_geom_angle_site_symmetry_3
N2 Co1 N2 180.00(13) 5 .
N2 Co1 N2 89.64(19) 5 2
N2 Co1 N2 90.36(19) . 2
N2 Co1 N2 90.36(19) 5 6
N2 Co1 N2 89.64(19) . 6
N2 Co1 N2 180.00(13) 2 6
N2 Co1 N4 88.74(14) 5 .
N2 Co1 N4 91.26(14) . .
N2 Co1 N4 88.74(14) 2 .
N2 Co1 N4 91.26(14) 6 .
N2 Co1 N4 91.26(14) 5 5
N2 Co1 N4 88.74(14) . 5
N2 Co1 N4 91.26(14) 2 5
N2 Co1 N4 88.74(14) 6 5
N4 Co1 N4 180.0(3) . 5
C6 Fe1 C6 87.5(2) . 2_556
C6 Fe1 C7 94.55(17) . 2_556
C6 Fe1 C7 84.86(17) 2_556 2_556
C6 Fe1 C7 84.86(17) . .
C6 Fe1 C7 94.55(17) 2_556 .
C7 Fe1 C7 179.2(2) 2_556 .
C6 Fe1 N1 95.89(15) . .
C6 Fe1 N1 172.99(15) 2_556 .
C7 Fe1 N1 88.75(15) 2_556 .
C7 Fe1 N1 91.86(16) . .
C6 Fe1 N1 172.99(15) . 2_556
C6 Fe1 N1 95.89(15) 2_556 2_556
C7 Fe1 N1 91.86(16) 2_556 2_556
C7 Fe1 N1 88.75(15) . 2_556
N1 Fe1 N1 81.4(2) . 2_556
C8 C8 N4 73.0(4) 6 .
C8 C8 C9 93.1(5) 6 .
N4 C8 C9 122.3(7) . .
C8 C8 C9 58.0(4) 6 6
N4 C8 C9 106.6(6) . 6
C9 C8 C9 35.1(7) . 6
C5 N1 C1 118.9(4) . .
C5 N1 Fe1 126.2(3) . .
C1 N1 Fe1 114.8(3) . .
N1 C5 C4 122.0(4) . .
N1 C5 H5 119.0 . .
C4 C5 H5 119.0 . .
C3 C4 C5 119.4(4) . .
C3 C4 H4 120.3 . .
C5 C4 H4 120.3 . .
C2 C3 C4 119.3(4) . .
C2 C3 H3 120.4 . .
C4 C3 H3 120.4 . .
C3 C2 C1 118.9(4) . .
C3 C2 H2 120.5 . .
C1 C2 H2 120.5 . .
N1 C1 C2 121.5(4) . .
N1 C1 C1 114.5(2) . 2_556
C2 C1 C1 124.1(3) . 2_556
N2 C6 Fe1 171.1(4) . .
C6 N2 Co1 159.8(3) . .
N3 C7 Fe1 177.3(4) . .
C12 N4 C8 116.4(6) . .
C12 N4 C8 116.4(6) . 6
C8 N4 C8 34.1(8) . 6
C12 N4 Co1 122.0(4) . .
C8 N4 Co1 118.8(4) . .
C8 N4 Co1 118.8(4) 6 .
N4 C12 C11 122.5(6) . .
N4 C12 H12 118.7 . .
C11 C12 H12 118.7 . .
C10 C11 C12 121.1(6) . .
C10 C11 H11 119.4 . .
C12 C11 H11 119.4 . .
C11 C10 C9 113.5(6) . 6
C11 C10 C9 113.5(6) . .
C9 C10 C9 37.6(8) 6 .
C11 C10 C10 123.0(8) . 5_655
C9 C10 C10 120.1(8) 6 5_655
C9 C10 C10 120.1(8) . 5_655
C9 C9 C8 86.9(5) 6 .
C9 C9 C10 71.2(4) 6 .
C8 C9 C10 117.8(8) . .
C9 C9 C8 58.0(4) 6 6
C8 C9 C8 28.8(7) . 6
C10 C9 C8 103.9(7) . 6

loop_
_geom_bond_atom_site_label_1
_geom_bond_atom_site_label_2
_geom_bond_distance
_geom_bond_site_symmetry_2
Co1 N2 1.971(3) 5
Co1 N2 1.971(3) .
Co1 N2 1.971(3) 2
Co1 N2 1.971(3) 6
Co1 N4 2.028(5) .
Co1 N4 2.028(5) 5
Fe1 C6 1.907(4) .
Fe1 C6 1.907(4) 2_556
Fe1 C7 1.943(5) 2_556
Fe1 C7 1.943(5) .
Fe1 N1 1.985(3) .
Fe1 N1 1.985(3) 2_556
C8 C8 0.792(18) 6
C8 N4 1.351(10) .
C8 C9 1.393(12) .
C8 C9 1.639(12) 6
N1 C5 1.336(5) .
N1 C1 1.360(5) .
C5 C4 1.382(6) .
C5 H5 0.9500 .
C4 C3 1.381(7) .
C4 H4 0.9500 .
C3 C2 1.378(7) .
C3 H3 0.9500 .
C2 C1 1.390(6) .
C2 H2 0.9500 .
C1 C1 1.463(9) 2_556
C6 N2 1.148(5) .
C7 N3 1.151(6) .
N4 C12 1.333(7) .
N4 C8 1.351(10) 6
C12 C11 1.380(9) .
C12 H12 0.9500 .
C11 C10 1.368(9) .
C11 H11 0.9500 .
C10 C9 1.464(10) 6
C10 C9 1.464(10) .
C10 C10 1.471(14) 5_655
C9 C9 0.943(19) 6
C9 C8 1.639(12) 6

loop_
_geom_torsion_atom_site_label_1
_geom_torsion_atom_site_label_2
_geom_torsion_atom_site_label_3
_geom_torsion_atom_site_label_4
_geom_torsion
_geom_torsion_site_symmetry_1
_geom_torsion_site_symmetry_4
C6 Fe1 N1 C5 -9.4(4) . .
C6 Fe1 N1 C5 109.5(12) 2_556 .
C7 Fe1 N1 C5 85.1(4) 2_556 .
C7 Fe1 N1 C5 -94.4(4) . .
N1 Fe1 N1 C5 177.1(4) 2_556 .
C6 Fe1 N1 C1 173.4(3) . .
C6 Fe1 N1 C1 -67.7(13) 2_556 .
C7 Fe1 N1 C1 -92.1(3) 2_556 .
C7 Fe1 N1 C1 88.4(3) . .
N1 Fe1 N1 C1 0.0(2) 2_556 .
C1 N1 C5 C4 -1.2(6) . .
Fe1 N1 C5 C4 -178.3(3) . .
N1 C5 C4 C3 -0.7(7) . .
C5 C4 C3 C2 1.1(7) . .
C4 C3 C2 C1 0.5(7) . .
C5 N1 C1 C2 2.9(6) . .
Fe1 N1 C1 C2 -179.7(3) . .
C5 N1 C1 C1 -177.3(4) . 2_556
Fe1 N1 C1 C1 0.1(6) . 2_556
C3 C2 C1 N1 -2.5(7) . .
C3 C2 C1 C1 177.7(5) . 2_556
C6 Fe1 C6 N2 85(2) 2_556 .
C7 Fe1 C6 N2 170(2) 2_556 .
C7 Fe1 C6 N2 -9(2) . .
N1 Fe1 C6 N2 -101(2) . .
N1 Fe1 C6 N2 -34(3) 2_556 .
Fe1 C6 N2 Co1 -11(3) . .
N2 Co1 N2 C6 -10(89) 5 .
N2 Co1 N2 C6 75.7(9) 2 .
N2 Co1 N2 C6 -104.3(9) 6 .
N4 Co1 N2 C6 164.4(9) . .
N4 Co1 N2 C6 -15.6(9) 5 .
C6 Fe1 C7 N3 -62(8) . .
C6 Fe1 C7 N3 -149(8) 2_556 .
C7 Fe1 C7 N3 -106(8) 2_556 .
N1 Fe1 C7 N3 34(8) . .
N1 Fe1 C7 N3 115(8) 2_556 .
C8 C8 N4 C12 -98.7(3) 6 .
C9 C8 N4 C12 -16.0(10) . .
C9 C8 N4 C12 -50.7(7) 6 .
C9 C8 N4 C8 82.7(8) . 6
C9 C8 N4 C8 48.0(6) 6 6
C8 C8 N4 Co1 99.7(3) 6 .
C9 C8 N4 Co1 -177.6(7) . .
C9 C8 N4 Co1 147.7(4) 6 .
N2 Co1 N4 C12 44.84(10) 5 .
N2 Co1 N4 C12 -135.16(10) . .
N2 Co1 N4 C12 -44.84(10) 2 .
N2 Co1 N4 C12 135.16(10) 6 .
N4 Co1 N4 C12 180.00(11) 5 .
N2 Co1 N4 C8 -154.7(5) 5 .
N2 Co1 N4 C8 25.3(5) . .
N2 Co1 N4 C8 115.6(5) 2 .
N2 Co1 N4 C8 -64.4(5) 6 .
N4 Co1 N4 C8 -19.5(5) 5 .
N2 Co1 N4 C8 -115.6(5) 5 6
N2 Co1 N4 C8 64.4(5) . 6
N2 Co1 N4 C8 154.7(5) 2 6
N2 Co1 N4 C8 -25.3(5) 6 6
N4 Co1 N4 C8 19.5(4) 5 6
C8 N4 C12 C11 19.1(4) . .
C8 N4 C12 C11 -19.1(4) 6 .
Co1 N4 C12 C11 180.0 . .
N4 C12 C11 C10 0.0 . .
C12 C11 C10 C9 20.6(4) . 6
C12 C11 C10 C9 -20.6(4) . .
C12 C11 C10 C10 180.0 . 5_655
C8 C8 C9 C9 0.0 6 6
N4 C8 C9 C9 -71.8(7) . 6
C8 C8 C9 C10 66.8(7) 6 .
N4 C8 C9 C10 -5.0(12) . .
C9 C8 C9 C10 66.8(7) 6 .
N4 C8 C9 C8 -71.8(7) . 6
C9 C8 C9 C8 0.0 6 6
C11 C10 C9 C9 98.5(3) . 6
C10 C10 C9 C9 -101.4(4) 5_655 6
C11 C10 C9 C8 22.7(9) . .
C9 C10 C9 C8 -75.8(8) 6 .
C10 C10 C9 C8 -177.2(6) 5_655 .
C11 C10 C9 C8 49.9(7) . 6
C9 C10 C9 C8 -48.7(6) 6 6
C10 C10 C9 C8 -150.1(5) 5_655 6
